data_4087039
loop_
_publ_author_name
'Vinogradov, Mikhail M.'
'Nelyubina, Yulia V.'
'Pavlov, Alexander A.'
'Novikov, Valentin V.'
'Shvydkiy, Nikita V.'
'Kudinov, Alexander R.'

_publ_section_title
;
 Polyhedral Rearrangements in the Complexes of Rhodium and Iridium with
 Isomeric Carborane Anions [7,8-Me2-X-SMe2-7,8-nido-C2B9H8]&#x2212; (X = 9
 and 10)
;
_journal_issue 4
_journal_name_full Organometallics
_journal_page_first 791
_journal_paper_doi 10.1021/acs.organomet.6b00858
_journal_volume 36
_journal_year 2017
_chemical_formula_moiety 'C14 H32 B9 Ir S'
_chemical_formula_sum 'C14 H32 B9 Ir S'
_chemical_formula_weight 521.94
_space_group_crystal_system monoclinic
_space_group_IT_number 14
_space_group_name_Hall '-P 2ybc'
_space_group_name_H-M_alt 'P 1 21/c 1'
_symmetry_space_group_name_Hall '-P 2ybc'
_symmetry_space_group_name_H-M 'P 1 21/c 1'
_atom_sites_solution_hydrogens geom
_audit_creation_method SHELXL-2014/6
_cell_angle_alpha 90
_cell_angle_beta 102.4190(10)
_cell_angle_gamma 90
_cell_formula_units_Z 4
_cell_length_a 13.1228(9)
_cell_length_b 9.5992(7)
_cell_length_c 16.3900(11)
_cell_measurement_reflns_used 3064
_cell_measurement_temperature 120(2)
_cell_measurement_theta_max 30
_cell_measurement_theta_min 3
_cell_volume 2016.3(2)
_computing_cell_refinement 'APEX2 (Bruker, 2005)'
_computing_data_collection 'APEX2 (Bruker, 2005)'
_computing_data_reduction 'APEX2 (Bruker, 2005)'
_computing_molecular_graphics 'SHELXL-2014/6 (Sheldrick, 2014)'
_computing_publication_material 'SHELXL-2014/6 (Sheldrick, 2014)'
_computing_structure_refinement 'SHELXL-2014/6 (Sheldrick, 2014)'
_computing_structure_solution 'APEX2 (Bruker, 2005)'
_diffrn_ambient_temperature 120(2)
_diffrn_measured_fraction_theta_full 1.000
_diffrn_measured_fraction_theta_max 1.000
_diffrn_measurement_device_type 'Bruker APEX2 CCD area detector'
_diffrn_measurement_method 'phi and omega scans'
_diffrn_radiation_type MoK\a
_diffrn_radiation_wavelength 0.71073
_diffrn_reflns_av_R_equivalents 0.0395
_diffrn_reflns_av_unetI/netI 0.0321
_diffrn_reflns_Laue_measured_fraction_full 1.000
_diffrn_reflns_Laue_measured_fraction_max 1.000
_diffrn_reflns_limit_h_max 17
_diffrn_reflns_limit_h_min -17
_diffrn_reflns_limit_k_max 13
_diffrn_reflns_limit_k_min -13
_diffrn_reflns_limit_l_max 22
_diffrn_reflns_limit_l_min -22
_diffrn_reflns_number 23803
_diffrn_reflns_point_group_measured_fraction_full 1.000
_diffrn_reflns_point_group_measured_fraction_max 1.000
_diffrn_reflns_theta_full 25.242
_diffrn_reflns_theta_max 28.999
_diffrn_reflns_theta_min 1.589
_exptl_absorpt_coefficient_mu 6.720
_exptl_absorpt_correction_T_max 0.0511
_exptl_absorpt_correction_T_min 0.0208
_exptl_absorpt_correction_type multi-scan
_exptl_absorpt_process_details 'APEX2 (Bruker, 2005)'
_exptl_crystal_colour yellow
_exptl_crystal_density_diffrn 1.719
_exptl_crystal_description prism
_exptl_crystal_F_000 1016
_exptl_crystal_size_max 0.350
_exptl_crystal_size_mid 0.250
_exptl_crystal_size_min 0.250
_refine_diff_density_max 0.577
_refine_diff_density_min -0.816
_refine_diff_density_rms 0.121
_refine_ls_extinction_method none
_refine_ls_goodness_of_fit_ref 1.026
_refine_ls_hydrogen_treatment constr
_refine_ls_matrix_type full
_refine_ls_number_parameters 230
_refine_ls_number_reflns 5352
_refine_ls_number_restraints 0
_refine_ls_restrained_S_all 1.026
_refine_ls_R_factor_all 0.0309
_refine_ls_R_factor_gt 0.0219
_refine_ls_shift/su_max 0.004
_refine_ls_shift/su_mean 0.000
_refine_ls_structure_factor_coef Fsqd
_refine_ls_weighting_details 'w=1/[\s^2^(Fo^2^)+(0.0188P)^2^] where P=(Fo^2^+2Fc^2^)/3'
_refine_ls_weighting_scheme calc
_refine_ls_wR_factor_gt 0.0424
_refine_ls_wR_factor_ref 0.0457
_reflns_Friedel_coverage 0.000
_reflns_number_gt 4505
_reflns_number_total 5352
_reflns_threshold_expression 'I > 2\s(I)'
_cod_data_source_file om6b00858_si_009.cif
_cod_data_source_block 12
_cod_depositor_comments 'Adding full bibliography for 4087039--4087043.cif.'
_cod_database_code 4087039
_shelx_space_group_comment
;
The symmetry employed for this shelxl refinement is uniquely defined
by the following loop, which should always be used as a source of
symmetry information in preference to the above space-group names.
They are only intended as comments.
;
_shelx_estimated_absorpt_t_min 0.202
_shelx_estimated_absorpt_t_max 0.284
_shelxl_version_number 2014/6

loop_
_space_group_symop_operation_xyz
'x, y, z'
'-x, y+1/2, -z+1/2'
'-x, -y, -z'
'x, -y-1/2, z-1/2'

loop_
_atom_site_label
_atom_site_type_symbol
_atom_site_fract_x
_atom_site_fract_y
_atom_site_fract_z
_atom_site_U_iso_or_equiv
_atom_site_adp_type
_atom_site_occupancy
_atom_site_site_symmetry_order
_atom_site_calc_flag
_atom_site_refinement_flags_posn
_atom_site_refinement_flags_adp
S1 S 0.41171(6) 0.79872(8) 0.14805(5) 0.02238(16) Uani 1 1 d . .
C1 C 0.2490(2) 1.2012(3) 0.21556(19) 0.0206(6) Uani 1 1 d . .
Ir2 Ir 0.22286(2) 0.96724(2) 0.22576(2) 0.01640(4) Uani 1 1 d . .
B3 B 0.1491(3) 1.1312(4) 0.1414(2) 0.0209(7) Uani 1 1 d . .
H3 H 0.0653 1.1384 0.1458 0.025 Uiso 1 1 calc R U
B4 B 0.2195(3) 1.2832(4) 0.1227(2) 0.0221(7) Uani 1 1 d . .
H4 H 0.1812 1.3880 0.1140 0.027 Uiso 1 1 calc R U
B5 B 0.3502(3) 1.2617(4) 0.1753(2) 0.0219(7) Uani 1 1 d . .
H5 H 0.4007 1.3510 0.2033 0.026 Uiso 1 1 calc R U
B6 B 0.3604(3) 1.0955(4) 0.2261(2) 0.0194(7) Uani 1 1 d . .
H6 H 0.4168 1.0786 0.2871 0.023 Uiso 1 1 calc R U
B7 B 0.1987(3) 0.9860(4) 0.0891(2) 0.0201(7) Uani 1 1 d . .
H7 H 0.1486 0.8996 0.0565 0.024 Uiso 1 1 calc R U
C8 C 0.1946(2) 1.1537(3) 0.05085(19) 0.0213(6) Uani 1 1 d . .
B9 B 0.3137(3) 1.2355(4) 0.0662(2) 0.0217(7) Uani 1 1 d . .
H9 H 0.3382 1.3081 0.0205 0.026 Uiso 1 1 calc R U
B10 B 0.4023(3) 1.1204(4) 0.1286(2) 0.0216(7) Uani 1 1 d . .
H10 H 0.4869 1.1164 0.1262 0.026 Uiso 1 1 calc R U
B11 B 0.3323(3) 0.9657(4) 0.1418(2) 0.0201(6) Uani 1 1 d . .
B12 B 0.3027(3) 1.0572(3) 0.0465(2) 0.0215(7) Uani 1 1 d . .
H12 H 0.3204 1.0134 -0.0123 0.026 Uiso 1 1 calc R U
C13 C 0.2254(3) 1.2861(3) 0.2884(2) 0.0250(7) Uani 1 1 d . .
H13A H 0.2480 1.3826 0.2842 0.037 Uiso 1 1 calc R U
H13B H 0.2630 1.2459 0.3413 0.037 Uiso 1 1 calc R U
H13C H 0.1503 1.2840 0.2864 0.037 Uiso 1 1 calc R U
C14 C 0.1143(2) 1.1833(4) -0.0289(2) 0.0285(7) Uani 1 1 d . .
H14A H 0.0451 1.1924 -0.0159 0.043 Uiso 1 1 calc R U
H14B H 0.1136 1.1065 -0.0683 0.043 Uiso 1 1 calc R U
H14C H 0.1324 1.2702 -0.0538 0.043 Uiso 1 1 calc R U
C15A C 0.3186(3) 0.6715(4) 0.0984(2) 0.0357(8) Uani 1 1 d . .
H15A H 0.3521 0.5798 0.1017 0.054 Uiso 1 1 calc R U
H15B H 0.2928 0.6969 0.0397 0.054 Uiso 1 1 calc R U
H15C H 0.2601 0.6682 0.1268 0.054 Uiso 1 1 calc R U
C15 C 0.4924(3) 0.8082(4) 0.0722(2) 0.0365(9) Uani 1 1 d . .
H15D H 0.5250 0.7174 0.0680 0.055 Uiso 1 1 calc R U
H15E H 0.5468 0.8787 0.0896 0.055 Uiso 1 1 calc R U
H15F H 0.4494 0.8338 0.0177 0.055 Uiso 1 1 calc R U
C16 C 0.0707(2) 0.9146(3) 0.2452(2) 0.0220(6) Uani 1 1 d . .
H16A H 0.0122 0.9522 0.2013 0.026 Uiso 1 1 calc R U
C17 C 0.1190(2) 0.7933(3) 0.2195(2) 0.0221(6) Uani 1 1 d . .
H17A H 0.0875 0.7638 0.1610 0.027 Uiso 1 1 calc R U
C18 C 0.1584(2) 0.6713(3) 0.2773(2) 0.0263(7) Uani 1 1 d . .
H18A H 0.1479 0.5836 0.2448 0.032 Uiso 1 1 calc R U
H18B H 0.1172 0.6654 0.3212 0.032 Uiso 1 1 calc R U
C19 C 0.2751(2) 0.6866(3) 0.3191(2) 0.0262(7) Uani 1 1 d . .
H19A H 0.2880 0.6445 0.3755 0.031 Uiso 1 1 calc R U
H19B H 0.3174 0.6350 0.2858 0.031 Uiso 1 1 calc R U
C20 C 0.3095(2) 0.8373(3) 0.32632(19) 0.0215(6) Uani 1 1 d . .
H20A H 0.3869 0.8504 0.3373 0.026 Uiso 1 1 calc R U
C21 C 0.2561(2) 0.9428(3) 0.36101(19) 0.0229(7) Uani 1 1 d . .
H21A H 0.3032 1.0165 0.3916 0.027 Uiso 1 1 calc R U
C22 C 0.1606(2) 0.9138(3) 0.3978(2) 0.0254(7) Uani 1 1 d . .
H22A H 0.1636 0.9728 0.4478 0.031 Uiso 1 1 calc R U
H22B H 0.1613 0.8151 0.4154 0.031 Uiso 1 1 calc R U
C23 C 0.0594(2) 0.9440(3) 0.3338(2) 0.0252(7) Uani 1 1 d . .
H23A H 0.0026 0.8857 0.3465 0.030 Uiso 1 1 calc R U
H23B H 0.0399 1.0429 0.3383 0.030 Uiso 1 1 calc R U

loop_
_atom_site_aniso_label
_atom_site_aniso_U_11
_atom_site_aniso_U_22
_atom_site_aniso_U_33
_atom_site_aniso_U_23
_atom_site_aniso_U_13
_atom_site_aniso_U_12
S1 0.0215(4) 0.0223(4) 0.0234(4) -0.0010(3) 0.0049(3) 0.0038(3)
C1 0.0217(15) 0.0177(14) 0.0231(16) 0.0024(12) 0.0066(12) 0.0008(11)
Ir2 0.01578(6) 0.01601(6) 0.01713(6) 0.00085(5) 0.00294(4) -0.00005(5)
B3 0.0187(16) 0.0236(17) 0.0215(17) 0.0038(14) 0.0065(13) 0.0006(13)
B4 0.0219(17) 0.0196(16) 0.0246(18) 0.0040(14) 0.0043(14) -0.0006(13)
B5 0.0206(17) 0.0202(17) 0.0257(19) 0.0020(14) 0.0069(14) -0.0023(13)
B6 0.0172(16) 0.0190(16) 0.0216(17) 0.0000(14) 0.0034(13) -0.0010(13)
B7 0.0197(16) 0.0201(17) 0.0199(17) 0.0000(13) 0.0030(13) -0.0006(13)
C8 0.0193(15) 0.0245(16) 0.0201(15) 0.0043(12) 0.0044(12) 0.0010(12)
B9 0.0208(18) 0.0235(18) 0.0210(18) 0.0043(14) 0.0047(14) -0.0011(13)
B10 0.0179(16) 0.0227(17) 0.0244(18) 0.0004(14) 0.0050(14) -0.0006(13)
B11 0.0185(16) 0.0213(16) 0.0207(16) -0.0019(15) 0.0043(13) 0.0028(14)
B12 0.0212(17) 0.0238(19) 0.0205(17) 0.0026(14) 0.0069(13) 0.0023(13)
C13 0.0311(18) 0.0192(15) 0.0246(17) -0.0017(13) 0.0060(14) 0.0032(13)
C14 0.0265(17) 0.0352(19) 0.0230(17) 0.0069(14) 0.0036(13) 0.0005(14)
C15A 0.038(2) 0.0248(17) 0.043(2) -0.0098(16) 0.0066(17) -0.0009(15)
C15 0.040(2) 0.037(2) 0.039(2) 0.0088(17) 0.0230(17) 0.0146(16)
C16 0.0187(15) 0.0220(15) 0.0250(16) 0.0040(13) 0.0043(12) -0.0026(12)
C17 0.0181(15) 0.0221(15) 0.0253(16) 0.0011(13) 0.0029(12) -0.0047(11)
C18 0.0244(17) 0.0211(15) 0.0331(19) 0.0038(14) 0.0057(14) -0.0015(13)
C19 0.0251(17) 0.0207(16) 0.0309(18) 0.0058(14) 0.0020(14) 0.0031(12)
C20 0.0200(15) 0.0218(15) 0.0211(15) 0.0043(12) 0.0010(12) -0.0026(12)
C21 0.0254(16) 0.0255(17) 0.0161(14) 0.0018(12) 0.0009(12) -0.0030(12)
C22 0.0304(18) 0.0260(16) 0.0211(16) 0.0071(13) 0.0082(13) 0.0011(13)
C23 0.0239(16) 0.0266(17) 0.0267(17) 0.0048(13) 0.0093(13) 0.0017(12)

loop_
_atom_type_symbol
_atom_type_description
_atom_type_scat_dispersion_real
_atom_type_scat_dispersion_imag
_atom_type_scat_source
C C 0.0033 0.0016 'International Tables Vol C Tables 4.2.6.8 and 6.1.1.4'
H H 0.0000 0.0000 'International Tables Vol C Tables 4.2.6.8 and 6.1.1.4'
B B 0.0013 0.0007 'International Tables Vol C Tables 4.2.6.8 and 6.1.1.4'
S S 0.1246 0.1234 'International Tables Vol C Tables 4.2.6.8 and 6.1.1.4'
Ir Ir -1.4442 7.9887 'International Tables Vol C Tables 4.2.6.8 and 6.1.1.4'

loop_
_geom_angle_atom_site_label_1
_geom_angle_atom_site_label_2
_geom_angle_atom_site_label_3
_geom_angle
C15A S1 C15 99.54(18)
C15A S1 B11 103.77(16)
C15 S1 B11 108.48(16)
C13 C1 B4 114.3(2)
C13 C1 B5 115.2(3)
B4 C1 B5 62.5(2)
C13 C1 B3 120.5(2)
B4 C1 B3 63.4(2)
B5 C1 B3 113.4(2)
C13 C1 B6 122.2(3)
B4 C1 B6 112.6(2)
B5 C1 B6 62.24(19)
B3 C1 B6 109.6(2)
C13 C1 Ir2 114.0(2)
B4 C1 Ir2 121.2(2)
B5 C1 Ir2 120.28(19)
B3 C1 Ir2 64.14(15)
B6 C1 Ir2 63.87(14)
C17 Ir2 C16 38.96(11)
C17 Ir2 C21 87.18(12)
C16 Ir2 C21 79.21(12)
C17 Ir2 B3 109.96(12)
C16 Ir2 B3 87.94(12)
C21 Ir2 B3 133.47(12)
C17 Ir2 C20 79.25(11)
C16 Ir2 C20 95.94(11)
C21 Ir2 C20 37.96(11)
B3 Ir2 C20 168.62(12)
C17 Ir2 B6 162.90(12)
C16 Ir2 B6 157.82(12)
C21 Ir2 B6 94.20(12)
B3 Ir2 B6 81.29(13)
C20 Ir2 B6 91.37(12)
C17 Ir2 B11 117.43(13)
C16 Ir2 B11 147.86(12)
C21 Ir2 B11 128.54(12)
B3 Ir2 B11 82.42(13)
C20 Ir2 B11 99.49(12)
B6 Ir2 B11 49.66(13)
C17 Ir2 B7 93.69(12)
C16 Ir2 B7 103.60(12)
C21 Ir2 B7 176.45(12)
B3 Ir2 B7 49.32(13)
C20 Ir2 B7 138.88(12)
B6 Ir2 B7 83.96(13)
B11 Ir2 B7 48.12(13)
C17 Ir2 C1 150.05(11)
C16 Ir2 C1 113.65(11)
C21 Ir2 C1 100.37(11)
B3 Ir2 C1 45.28(12)
C20 Ir2 C1 123.74(11)
B6 Ir2 C1 46.27(11)
B11 Ir2 C1 80.31(12)
B7 Ir2 C1 80.56(12)
C1 B3 C8 101.9(2)
C1 B3 B4 57.26(19)
C8 B3 B4 57.65(19)
C1 B3 B7 109.6(2)
C8 B3 B7 57.95(19)
B4 B3 B7 107.1(2)
C1 B3 Ir2 70.57(16)
C8 B3 Ir2 116.6(2)
B4 B3 Ir2 121.5(2)
B7 B3 Ir2 65.94(15)
C1 B3 H3 122.7
C8 B3 H3 124.9
B4 B3 H3 120.7
B7 B3 H3 122.1
Ir2 B3 H3 108.2
C1 B4 C8 104.9(2)
C1 B4 B9 107.7(2)
C8 B4 B9 59.68(19)
C1 B4 B5 59.44(19)
C8 B4 B5 106.1(2)
B9 B4 B5 60.3(2)
C1 B4 B3 59.36(19)
C8 B4 B3 59.38(19)
B9 B4 B3 109.0(2)
B5 B4 B3 107.8(2)
C1 B4 H4 123.1
C8 B4 H4 123.7
B9 B4 H4 120.9
B5 B4 H4 122.2
B3 B4 H4 121.4
C1 B5 B4 58.06(19)
C1 B5 B10 108.2(2)
B4 B5 B10 107.8(3)
C1 B5 B9 106.2(2)
B4 B5 B9 59.8(2)
B10 B5 B9 59.9(2)
C1 B5 B6 60.27(18)
B4 B5 B6 107.5(2)
B10 B5 B6 61.33(19)
B9 B5 B6 108.7(2)
C1 B5 H5 122.9
B4 B5 H5 122.7
B10 B5 H5 121.1
B9 B5 H5 122.1
B6 B5 H5 120.8
C1 B6 B5 57.49(18)
C1 B6 B10 103.9(2)
B5 B6 B10 58.64(19)
C1 B6 B11 106.8(2)
B5 B6 B11 105.7(2)
B10 B6 B11 58.44(19)
C1 B6 Ir2 69.86(15)
B5 B6 Ir2 121.5(2)
B10 B6 Ir2 118.6(2)
B11 B6 Ir2 65.40(15)
C1 B6 H6 123.2
B5 B6 H6 120.9
B10 B6 H6 122.5
B11 B6 H6 124.0
Ir2 B6 H6 108.0
C8 B7 B11 103.2(2)
C8 B7 B12 58.04(18)
B11 B7 B12 58.83(19)
C8 B7 B3 58.13(18)
B11 B7 B3 105.5(2)
B12 B7 B3 105.6(2)
C8 B7 Ir2 115.7(2)
B11 B7 Ir2 65.70(15)
B12 B7 Ir2 118.2(2)
B3 B7 Ir2 64.74(15)
C8 B7 H7 123.2
B11 B7 H7 124.3
B12 B7 H7 120.8
B3 B7 H7 123.8
Ir2 B7 H7 111.5
C14 C8 B4 117.1(3)
C14 C8 B12 119.6(3)
B4 C8 B12 112.9(2)
C14 C8 B9 118.8(3)
B4 C8 B9 61.9(2)
B12 C8 B9 61.1(2)
C14 C8 B7 116.7(3)
B4 C8 B7 116.4(2)
B12 C8 B7 63.11(19)
B9 C8 B7 114.6(2)
C14 C8 B3 117.3(2)
B4 C8 B3 63.0(2)
B12 C8 B3 114.3(2)
B9 C8 B3 113.7(2)
B7 C8 B3 63.9(2)
C8 B9 B12 59.18(19)
C8 B9 B4 58.37(19)
B12 B9 B4 108.3(2)
C8 B9 B10 105.3(2)
B12 B9 B10 60.7(2)
B4 B9 B10 108.0(2)
C8 B9 B5 104.7(2)
B12 B9 B5 108.8(2)
B4 B9 B5 59.9(2)
B10 B9 B5 60.03(19)
C8 B9 H9 124.7
B12 B9 H9 120.8
B4 B9 H9 121.7
B10 B9 H9 122.0
B5 B9 H9 122.3
B9 B10 B5 60.1(2)
B9 B10 B12 59.1(2)
B5 B10 B12 107.6(2)
B9 B10 B11 107.4(2)
B5 B10 B11 109.2(2)
B12 B10 B11 59.45(19)
B9 B10 B6 107.9(2)
B5 B10 B6 60.02(19)
B12 B10 B6 108.1(2)
B11 B10 B6 61.44(19)
B9 B10 H10 122.4
B5 B10 H10 121.4
B12 B10 H10 122.5
B11 B10 H10 121.1
B6 B10 H10 121.2
B12 B11 B10 59.9(2)
B12 B11 B7 60.75(19)
B10 B11 B7 109.1(2)
B12 B11 B6 107.4(2)
B10 B11 B6 60.12(19)
B7 B11 B6 107.8(2)
B12 B11 S1 118.8(2)
B10 B11 S1 114.7(2)
B7 B11 S1 125.8(2)
B6 B11 S1 120.8(2)
B12 B11 Ir2 120.3(2)
B10 B11 Ir2 119.7(2)
B7 B11 Ir2 66.17(16)
B6 B11 Ir2 64.93(15)
S1 B11 Ir2 113.40(17)
C8 B12 B9 59.74(19)
C8 B12 B11 105.0(2)
B9 B12 B11 109.3(3)
C8 B12 B10 105.4(2)
B9 B12 B10 60.2(2)
B11 B12 B10 60.6(2)
C8 B12 B7 58.86(18)
B9 B12 B7 109.9(2)
B11 B12 B7 60.42(19)
B10 B12 B7 109.4(2)
C8 B12 H12 124.6
B9 B12 H12 120.3
B11 B12 H12 121.9
B10 B12 H12 121.8
B7 B12 H12 120.5
C1 C13 H13A 109.5
C1 C13 H13B 109.5
H13A C13 H13B 109.5
C1 C13 H13C 109.5
H13A C13 H13C 109.5
H13B C13 H13C 109.5
C8 C14 H14A 109.5
C8 C14 H14B 109.5
H14A C14 H14B 109.5
C8 C14 H14C 109.5
H14A C14 H14C 109.5
H14B C14 H14C 109.5
S1 C15A H15A 109.5
S1 C15A H15B 109.5
H15A C15A H15B 109.5
S1 C15A H15C 109.5
H15A C15A H15C 109.5
H15B C15A H15C 109.5
S1 C15 H15D 109.5
S1 C15 H15E 109.5
H15D C15 H15E 109.5
S1 C15 H15F 109.5
H15D C15 H15F 109.5
H15E C15 H15F 109.5
C17 C16 C23 125.0(3)
C17 C16 Ir2 70.33(17)
C23 C16 Ir2 112.5(2)
C17 C16 H16A 113.8
C23 C16 H16A 113.8
Ir2 C16 H16A 113.8
C16 C17 C18 123.7(3)
C16 C17 Ir2 70.70(17)
C18 C17 Ir2 116.2(2)
C16 C17 H17A 113.2
C18 C17 H17A 113.2
Ir2 C17 H17A 113.2
C17 C18 C19 111.9(3)
C17 C18 H18A 109.2
C19 C18 H18A 109.2
C17 C18 H18B 109.2
C19 C18 H18B 109.2
H18A C18 H18B 107.9
C20 C19 C18 112.1(2)
C20 C19 H19A 109.2
C18 C19 H19A 109.2
C20 C19 H19B 109.2
C18 C19 H19B 109.2
H19A C19 H19B 107.9
C21 C20 C19 123.4(3)
C21 C20 Ir2 70.89(17)
C19 C20 Ir2 112.9(2)
C21 C20 H20A 114.1
C19 C20 H20A 114.1
Ir2 C20 H20A 114.1
C20 C21 C22 123.1(3)
C20 C21 Ir2 71.14(17)
C22 C21 Ir2 114.8(2)
C20 C21 H21A 113.6
C22 C21 H21A 113.6
Ir2 C21 H21A 113.6
C21 C22 C23 111.0(2)
C21 C22 H22A 109.4
C23 C22 H22A 109.4
C21 C22 H22B 109.4
C23 C22 H22B 109.4
H22A C22 H22B 108.0
C16 C23 C22 111.8(3)
C16 C23 H23A 109.3
C22 C23 H23A 109.3
C16 C23 H23B 109.3
C22 C23 H23B 109.3
H23A C23 H23B 107.9

loop_
_geom_bond_atom_site_label_1
_geom_bond_atom_site_label_2
_geom_bond_distance
S1 C15A 1.794(3)
S1 C15 1.801(3)
S1 B11 1.903(3)
C1 C13 1.531(4)
C1 B4 1.682(5)
C1 B5 1.707(4)
C1 B3 1.721(5)
C1 B6 1.758(4)
C1 Ir2 2.284(3)
Ir2 C17 2.144(3)
Ir2 C16 2.149(3)
Ir2 C21 2.178(3)
Ir2 B3 2.179(3)
Ir2 C20 2.181(3)
Ir2 B6 2.184(3)
Ir2 B11 2.192(3)
Ir2 B7 2.200(3)
B3 C8 1.728(4)
B3 B4 1.788(5)
B3 B7 1.827(5)
B3 H3 1.1200
B4 C8 1.696(5)
B4 B9 1.758(5)
B4 B5 1.758(5)
B4 H4 1.1200
B5 B10 1.766(5)
B5 B9 1.767(5)
B5 B6 1.791(5)
B5 H5 1.1200
B6 B10 1.814(5)
B6 B11 1.838(5)
B6 H6 1.1200
B7 C8 1.724(5)
B7 B11 1.791(5)
B7 B12 1.797(5)
B7 H7 1.1200
C8 C14 1.518(4)
C8 B12 1.709(4)
C8 B9 1.719(4)
B9 B12 1.742(5)
B9 B10 1.763(5)
B9 H9 1.1200
B10 B12 1.770(5)
B10 B11 1.783(5)
B10 H10 1.1200
B11 B12 1.762(5)
B12 H12 1.1200
C13 H13A 0.9800
C13 H13B 0.9800
C13 H13C 0.9800
C14 H14A 0.9800
C14 H14B 0.9800
C14 H14C 0.9800
C15A H15A 0.9800
C15A H15B 0.9800
C15A H15C 0.9800
C15 H15D 0.9800
C15 H15E 0.9800
C15 H15F 0.9800
C16 C17 1.432(4)
C16 C23 1.517(4)
C16 H16A 1.0000
C17 C18 1.525(4)
C17 H17A 1.0000
C18 C19 1.544(4)
C18 H18A 0.9900
C18 H18B 0.9900
C19 C20 1.513(4)
C19 H19A 0.9900
C19 H19B 0.9900
C20 C21 1.418(4)
C20 H20A 1.0000
C21 C22 1.528(4)
C21 H21A 1.0000
C22 C23 1.533(4)
C22 H22A 0.9900
C22 H22B 0.9900
C23 H23A 0.9900
C23 H23B 0.9900

loop_
_geom_torsion_atom_site_label_1
_geom_torsion_atom_site_label_2
_geom_torsion_atom_site_label_3
_geom_torsion_atom_site_label_4
_geom_torsion
C13 C1 B3 C8 141.9(3)
B4 C1 B3 C8 38.1(2)
B5 C1 B3 C8 -0.6(3)
B6 C1 B3 C8 -68.0(3)
Ir2 C1 B3 C8 -114.2(2)
C13 C1 B3 B4 103.8(3)
B5 C1 B3 B4 -38.7(2)
B6 C1 B3 B4 -106.1(3)
Ir2 C1 B3 B4 -152.4(2)
C13 C1 B3 B7 -158.1(3)
B4 C1 B3 B7 98.1(3)
B5 C1 B3 B7 59.4(3)
B6 C1 B3 B7 -8.0(3)
Ir2 C1 B3 B7 -54.24(19)
C13 C1 B3 Ir2 -103.9(3)
B4 C1 B3 Ir2 152.4(2)
B5 C1 B3 Ir2 113.6(2)
B6 C1 B3 Ir2 46.24(19)
C13 C1 B4 C8 -153.0(3)
B5 C1 B4 C8 100.1(3)
B3 C1 B4 C8 -39.6(2)
B6 C1 B4 C8 61.8(3)
Ir2 C1 B4 C8 -10.4(3)
C13 C1 B4 B9 144.6(3)
B5 C1 B4 B9 37.7(2)
B3 C1 B4 B9 -102.0(3)
B6 C1 B4 B9 -0.6(3)
Ir2 C1 B4 B9 -72.8(3)
C13 C1 B4 B5 106.9(3)
B3 C1 B4 B5 -139.7(3)
B6 C1 B4 B5 -38.3(2)
Ir2 C1 B4 B5 -110.5(2)
C13 C1 B4 B3 -113.4(3)
B5 C1 B4 B3 139.7(3)
B6 C1 B4 B3 101.4(3)
Ir2 C1 B4 B3 29.2(2)
C8 B3 B4 C1 -134.3(2)
B7 B3 B4 C1 -102.7(3)
Ir2 B3 B4 C1 -30.9(2)
C1 B3 B4 C8 134.3(2)
B7 B3 B4 C8 31.6(2)
Ir2 B3 B4 C8 103.5(2)
C1 B3 B4 B9 99.8(3)
C8 B3 B4 B9 -34.6(2)
B7 B3 B4 B9 -2.9(3)
Ir2 B3 B4 B9 68.9(3)
C1 B3 B4 B5 35.8(2)
C8 B3 B4 B5 -98.5(3)
B7 B3 B4 B5 -66.9(3)
Ir2 B3 B4 B5 5.0(3)
C13 C1 B5 B4 -105.5(3)
B3 C1 B5 B4 39.1(2)
B6 C1 B5 B4 139.7(3)
Ir2 C1 B5 B4 111.8(2)
C13 C1 B5 B10 154.5(3)
B4 C1 B5 B10 -100.0(3)
B3 C1 B5 B10 -60.9(3)
B6 C1 B5 B10 39.7(2)
Ir2 C1 B5 B10 11.8(3)
C13 C1 B5 B9 -142.6(3)
B4 C1 B5 B9 -37.1(2)
B3 C1 B5 B9 2.0(3)
B6 C1 B5 B9 102.7(3)
Ir2 C1 B5 B9 74.7(3)
C13 C1 B5 B6 114.8(3)
B4 C1 B5 B6 -139.7(3)
B3 C1 B5 B6 -100.6(3)
Ir2 C1 B5 B6 -27.9(2)
C8 B4 B5 C1 -98.1(2)
B9 B4 B5 C1 -137.9(2)
B3 B4 B5 C1 -35.8(2)
C1 B4 B5 B10 100.7(3)
C8 B4 B5 B10 2.6(3)
B9 B4 B5 B10 -37.2(2)
B3 B4 B5 B10 64.9(3)
C1 B4 B5 B9 137.9(2)
C8 B4 B5 B9 39.8(2)
B3 B4 B5 B9 102.1(3)
C1 B4 B5 B6 36.0(2)
C8 B4 B5 B6 -62.1(3)
B9 B4 B5 B6 -101.9(3)
B3 B4 B5 B6 0.2(3)
C13 C1 B6 B5 -103.6(3)
B4 C1 B6 B5 38.4(2)
B3 C1 B6 B5 106.8(3)
Ir2 C1 B6 B5 153.2(2)
C13 C1 B6 B10 -141.1(3)
B4 C1 B6 B10 0.9(3)
B5 C1 B6 B10 -37.5(2)
B3 C1 B6 B10 69.4(3)
Ir2 C1 B6 B10 115.7(2)
C13 C1 B6 B11 158.1(3)
B4 C1 B6 B11 -59.9(3)
B5 C1 B6 B11 -98.2(3)
B3 C1 B6 B11 8.6(3)
Ir2 C1 B6 B11 54.98(18)
C13 C1 B6 Ir2 103.1(3)
B4 C1 B6 Ir2 -114.8(2)
B5 C1 B6 Ir2 -153.2(2)
B3 C1 B6 Ir2 -46.38(19)
B4 B5 B6 C1 -35.1(2)
B10 B5 B6 C1 -136.2(2)
B9 B5 B6 C1 -98.3(3)
C1 B5 B6 B10 136.2(2)
B4 B5 B6 B10 101.1(3)
B9 B5 B6 B10 37.9(2)
C1 B5 B6 B11 100.2(2)
B4 B5 B6 B11 65.1(3)
B10 B5 B6 B11 -36.1(2)
B9 B5 B6 B11 1.8(3)
C1 B5 B6 Ir2 29.7(2)
B4 B5 B6 Ir2 -5.4(3)
B10 B5 B6 Ir2 -106.5(3)
B9 B5 B6 Ir2 -68.6(3)
C1 B3 B7 C8 -92.1(2)
B4 B3 B7 C8 -31.5(2)
Ir2 B3 B7 C8 -149.0(2)
C1 B3 B7 B11 4.0(3)
C8 B3 B7 B11 96.1(2)
B4 B3 B7 B11 64.6(3)
Ir2 B3 B7 B11 -52.92(19)
C1 B3 B7 B12 -57.3(3)
C8 B3 B7 B12 34.8(2)
B4 B3 B7 B12 3.3(3)
Ir2 B3 B7 B12 -114.2(2)
C1 B3 B7 Ir2 56.94(19)
C8 B3 B7 Ir2 149.0(2)
B4 B3 B7 Ir2 117.5(2)
C1 B4 C8 C14 148.1(3)
B9 B4 C8 C14 -109.9(3)
B5 B4 C8 C14 -150.0(3)
B3 B4 C8 C14 108.5(3)
C1 B4 C8 B12 -67.0(3)
B9 B4 C8 B12 35.0(2)
B5 B4 C8 B12 -5.1(3)
B3 B4 C8 B12 -106.6(3)
C1 B4 C8 B9 -102.0(3)
B5 B4 C8 B9 -40.1(2)
B3 B4 C8 B9 -141.6(2)
C1 B4 C8 B7 3.2(3)
B9 B4 C8 B7 105.2(3)
B5 B4 C8 B7 65.1(3)
B3 B4 C8 B7 -36.4(2)
C1 B4 C8 B3 39.6(2)
B9 B4 C8 B3 141.6(2)
B5 B4 C8 B3 101.5(3)
B11 B7 C8 C14 150.8(3)
B12 B7 C8 C14 111.4(3)
B3 B7 C8 C14 -109.0(3)
Ir2 B7 C8 C14 -140.1(2)
B11 B7 C8 B4 -64.2(3)
B12 B7 C8 B4 -103.6(3)
B3 B7 C8 B4 36.0(2)
Ir2 B7 C8 B4 5.0(3)
B11 B7 C8 B12 39.4(2)
B3 B7 C8 B12 139.6(3)
Ir2 B7 C8 B12 108.5(2)
B11 B7 C8 B9 5.3(3)
B12 B7 C8 B9 -34.0(3)
B3 B7 C8 B9 105.6(3)
Ir2 B7 C8 B9 74.5(3)
B11 B7 C8 B3 -100.2(2)
B12 B7 C8 B3 -139.6(3)
Ir2 B7 C8 B3 -31.1(2)
C1 B3 C8 C14 -146.1(3)
B4 B3 C8 C14 -108.1(3)
B7 B3 C8 C14 108.1(3)
Ir2 B3 C8 C14 139.8(2)
C1 B3 C8 B4 -38.0(2)
B7 B3 C8 B4 -143.7(2)
Ir2 B3 C8 B4 -112.0(2)
C1 B3 C8 B12 66.4(3)
B4 B3 C8 B12 104.4(3)
B7 B3 C8 B12 -39.3(2)
Ir2 B3 C8 B12 -7.6(3)
C1 B3 C8 B9 -1.2(3)
B4 B3 C8 B9 36.8(2)
B7 B3 C8 B9 -106.9(3)
Ir2 B3 C8 B9 -75.2(3)
C1 B3 C8 B7 105.8(2)
B4 B3 C8 B7 143.7(2)
Ir2 B3 C8 B7 31.7(2)
C14 C8 B9 B12 -109.9(3)
B4 C8 B9 B12 142.9(3)
B7 C8 B9 B12 34.8(2)
B3 C8 B9 B12 105.7(3)
C14 C8 B9 B4 107.2(3)
B12 C8 B9 B4 -142.9(3)
B7 C8 B9 B4 -108.1(3)
B3 C8 B9 B4 -37.2(2)
C14 C8 B9 B10 -150.9(3)
B4 C8 B9 B10 101.9(3)
B12 C8 B9 B10 -41.0(2)
B7 C8 B9 B10 -6.2(3)
B3 C8 B9 B10 64.7(3)
C14 C8 B9 B5 146.8(3)
B4 C8 B9 B5 39.6(2)
B12 C8 B9 B5 -103.3(3)
B7 C8 B9 B5 -68.6(3)
B3 C8 B9 B5 2.4(3)
C1 B4 B9 C8 97.3(3)
B5 B4 B9 C8 134.6(2)
B3 B4 B9 C8 34.4(2)
C1 B4 B9 B12 64.2(3)
C8 B4 B9 B12 -33.1(2)
B5 B4 B9 B12 101.5(3)
B3 B4 B9 B12 1.4(3)
C1 B4 B9 B10 0.0(3)
C8 B4 B9 B10 -97.3(3)
B5 B4 B9 B10 37.3(2)
B3 B4 B9 B10 -62.8(3)
C1 B4 B9 B5 -37.3(2)
C8 B4 B9 B5 -134.6(2)
B3 B4 B9 B5 -100.1(3)
C1 B5 B9 C8 -2.5(3)
B4 B5 B9 C8 -38.8(2)
B10 B5 B9 C8 99.5(3)
B6 B5 B9 C8 60.9(3)
C1 B5 B9 B12 -64.5(3)
B4 B5 B9 B12 -100.8(3)
B10 B5 B9 B12 37.5(2)
B6 B5 B9 B12 -1.0(3)
C1 B5 B9 B4 36.3(2)
B10 B5 B9 B4 138.3(3)
B6 B5 B9 B4 99.8(3)
C1 B5 B9 B10 -102.0(3)
B4 B5 B9 B10 -138.3(3)
B6 B5 B9 B10 -38.5(2)
C8 B9 B10 B5 -98.3(3)
B12 B9 B10 B5 -138.6(3)
B4 B9 B10 B5 -37.2(2)
C8 B9 B10 B12 40.2(2)
B4 B9 B10 B12 101.4(3)
B5 B9 B10 B12 138.6(3)
C8 B9 B10 B11 4.2(3)
B12 B9 B10 B11 -36.0(2)
B4 B9 B10 B11 65.4(3)
B5 B9 B10 B11 102.6(3)
C8 B9 B10 B6 -60.6(3)
B12 B9 B10 B6 -100.8(3)
B4 B9 B10 B6 0.5(3)
B5 B9 B10 B6 37.7(2)
C1 B5 B10 B9 98.5(3)
B4 B5 B10 B9 37.2(2)
B6 B5 B10 B9 137.7(2)
C1 B5 B10 B12 62.0(3)
B4 B5 B10 B12 0.6(3)
B9 B5 B10 B12 -36.5(2)
B6 B5 B10 B12 101.2(3)
C1 B5 B10 B11 -1.0(3)
B4 B5 B10 B11 -62.4(3)
B9 B5 B10 B11 -99.5(3)
B6 B5 B10 B11 38.2(2)
C1 B5 B10 B6 -39.2(2)
B4 B5 B10 B6 -100.6(3)
B9 B5 B10 B6 -137.7(2)
C1 B6 B10 B9 -0.8(3)
B5 B6 B10 B9 -37.8(2)
B11 B6 B10 B9 100.5(3)
Ir2 B6 B10 B9 73.6(3)
C1 B6 B10 B5 36.9(2)
B11 B6 B10 B5 138.3(2)
Ir2 B6 B10 B5 111.3(2)
C1 B6 B10 B12 -63.3(3)
B5 B6 B10 B12 -100.2(3)
B11 B6 B10 B12 38.1(2)
Ir2 B6 B10 B12 11.1(3)
C1 B6 B10 B11 -101.4(2)
B5 B6 B10 B11 -138.3(2)
Ir2 B6 B10 B11 -27.0(2)
B9 B10 B11 B12 35.8(2)
B5 B10 B11 B12 99.5(3)
B6 B10 B11 B12 137.1(2)
B9 B10 B11 B7 -1.2(3)
B5 B10 B11 B7 62.5(3)
B12 B10 B11 B7 -37.0(2)
B6 B10 B11 B7 100.1(3)
B9 B10 B11 B6 -101.2(3)
B5 B10 B11 B6 -37.6(2)
B12 B10 B11 B6 -137.1(2)
B9 B10 B11 S1 146.1(2)
B5 B10 B11 S1 -150.3(2)
B12 B10 B11 S1 110.2(2)
B6 B10 B11 S1 -112.7(2)
B9 B10 B11 Ir2 -74.1(3)
B5 B10 B11 Ir2 -10.4(3)
B12 B10 B11 Ir2 -109.9(2)
B6 B10 B11 Ir2 27.2(2)
C8 B7 B11 B12 -39.0(2)
B3 B7 B11 B12 -99.1(2)
Ir2 B7 B11 B12 -151.5(2)
C8 B7 B11 B10 -2.3(3)
B12 B7 B11 B10 36.7(2)
B3 B7 B11 B10 -62.5(3)
Ir2 B7 B11 B10 -114.8(2)
C8 B7 B11 B6 61.4(3)
B12 B7 B11 B6 100.4(3)
B3 B7 B11 B6 1.3(3)
Ir2 B7 B11 B6 -51.06(19)
C8 B7 B11 S1 -145.0(2)
B12 B7 B11 S1 -106.0(3)
B3 B7 B11 S1 154.8(2)
Ir2 B7 B11 S1 102.5(2)
C8 B7 B11 Ir2 112.5(2)
B12 B7 B11 Ir2 151.5(2)
B3 B7 B11 Ir2 52.34(18)
C1 B6 B11 B12 58.1(3)
B5 B6 B11 B12 -2.0(3)
B10 B6 B11 B12 -38.1(2)
Ir2 B6 B11 B12 115.9(2)
C1 B6 B11 B10 96.3(2)
B5 B6 B11 B10 36.1(2)
Ir2 B6 B11 B10 154.0(2)
C1 B6 B11 B7 -6.0(3)
B5 B6 B11 B7 -66.1(3)
B10 B6 B11 B7 -102.2(3)
Ir2 B6 B11 B7 51.77(19)
C1 B6 B11 S1 -161.1(2)
B5 B6 B11 S1 138.8(2)
B10 B6 B11 S1 102.6(3)
Ir2 B6 B11 S1 -103.4(2)
C1 B6 B11 Ir2 -57.73(18)
B5 B6 B11 Ir2 -117.9(2)
B10 B6 B11 Ir2 -154.0(2)
C14 C8 B12 B9 108.6(3)
B4 C8 B12 B9 -35.3(2)
B7 C8 B12 B9 -144.4(3)
B3 C8 B12 B9 -104.8(3)
C14 C8 B12 B11 -147.6(3)
B4 C8 B12 B11 68.6(3)
B9 C8 B12 B11 103.9(3)
B7 C8 B12 B11 -40.6(2)
B3 C8 B12 B11 -0.9(3)
C14 C8 B12 B10 149.4(3)
B4 C8 B12 B10 5.5(3)
B9 C8 B12 B10 40.8(2)
B7 C8 B12 B10 -103.7(3)
B3 C8 B12 B10 -64.0(3)
C14 C8 B12 B7 -107.0(3)
B4 C8 B12 B7 109.1(3)
B9 C8 B12 B7 144.4(3)
B3 C8 B12 B7 39.7(2)
B4 B9 B12 C8 32.8(2)
B10 B9 B12 C8 133.5(2)
B5 B9 B12 C8 96.3(3)
C8 B9 B12 B11 -96.5(3)
B4 B9 B12 B11 -63.8(3)
B10 B9 B12 B11 37.0(2)
B5 B9 B12 B11 -0.3(3)
C8 B9 B12 B10 -133.5(2)
B4 B9 B12 B10 -100.7(3)
B5 B9 B12 B10 -37.2(2)
C8 B9 B12 B7 -32.0(2)
B4 B9 B12 B7 0.8(3)
B10 B9 B12 B7 101.5(3)
B5 B9 B12 B7 64.3(3)
B10 B11 B12 C8 -99.5(3)
B7 B11 B12 C8 39.8(2)
B6 B11 B12 C8 -61.3(3)
S1 B11 B12 C8 157.0(2)
Ir2 B11 B12 C8 9.4(3)
B10 B11 B12 B9 -36.8(2)
B7 B11 B12 B9 102.5(3)
B6 B11 B12 B9 1.4(3)
S1 B11 B12 B9 -140.3(2)
Ir2 B11 B12 B9 72.1(3)
B7 B11 B12 B10 139.3(2)
B6 B11 B12 B10 38.2(2)
S1 B11 B12 B10 -103.5(3)
Ir2 B11 B12 B10 108.9(3)
B10 B11 B12 B7 -139.3(2)
B6 B11 B12 B7 -101.1(2)
S1 B11 B12 B7 117.2(3)
Ir2 B11 B12 B7 -30.4(2)
B9 B10 B12 C8 -40.5(2)
B5 B10 B12 C8 -3.6(3)
B11 B10 B12 C8 98.8(2)
B6 B10 B12 C8 59.8(3)
B5 B10 B12 B9 37.0(2)
B11 B10 B12 B9 139.4(3)
B6 B10 B12 B9 100.4(3)
B9 B10 B12 B11 -139.4(3)
B5 B10 B12 B11 -102.4(3)
B6 B10 B12 B11 -39.0(2)
B9 B10 B12 B7 -102.4(3)
B5 B10 B12 B7 -65.4(3)
B11 B10 B12 B7 37.0(2)
B6 B10 B12 B7 -2.0(3)
B11 B7 B12 C8 -133.8(3)
B3 B7 B12 C8 -34.8(2)
Ir2 B7 B12 C8 -104.2(2)
C8 B7 B12 B9 32.3(2)
B11 B7 B12 B9 -101.5(3)
B3 B7 B12 B9 -2.6(3)
Ir2 B7 B12 B9 -71.9(3)
C8 B7 B12 B11 133.8(3)
B3 B7 B12 B11 98.9(3)
Ir2 B7 B12 B11 29.6(2)
C8 B7 B12 B10 96.7(3)
B11 B7 B12 B10 -37.1(2)
B3 B7 B12 B10 61.9(3)
Ir2 B7 B12 B10 -7.5(3)
C23 C16 C17 C18 4.9(5)
Ir2 C16 C17 C18 109.2(3)
C23 C16 C17 Ir2 -104.3(3)
C16 C17 C18 C19 -93.3(4)
Ir2 C17 C18 C19 -9.9(4)
C17 C18 C19 C20 26.2(4)
C18 C19 C20 C21 50.7(4)
C18 C19 C20 Ir2 -30.8(3)
C19 C20 C21 C22 2.5(5)
Ir2 C20 C21 C22 107.8(3)
C19 C20 C21 Ir2 -105.4(3)
C20 C21 C22 C23 -97.0(3)
Ir2 C21 C22 C23 -14.1(3)
C17 C16 C23 C22 44.9(4)
Ir2 C16 C23 C22 -36.2(3)
C21 C22 C23 C16 32.1(4)
